data_1502623
loop_
_publ_author_name
'Goto, Mitsutaka'
'Konishi, Takahiro'
'Kawaguchi, Shinji'
'Yamada, Masatoshi'
'Nagata, Toshiaki'
'Yamano, Mitsuhisa'

_publ_section_title
;
 Process Research on the Asymmetric Hydrogenation of a Benzophenone for
 Developing the Manufacturing Process of the Squalene Synthase Inhibitor
 TAK-475
;
_journal_issue 5
_journal_name_full 'Organic Process Research &amp; Development'
_journal_page_first 1178
_journal_paper_doi 10.1021/op2001673
_journal_volume 15
_journal_year 2011
_chemical_formula_moiety 'C74 H84 Cl2 N6 P2 Ru '
_chemical_formula_sum 'C74 H84 Cl2 N6 P2 Ru'
_chemical_formula_weight 1291.44
_space_group_IT_number 5
_symmetry_cell_setting monoclinic
_symmetry_Int_Tables_number 5
_symmetry_space_group_name_Hall 'C 2y'
_symmetry_space_group_name_H-M 'C 1 2 1'
_atom_sites_solution_hydrogens geom
_atom_sites_solution_primary direct
_atom_sites_solution_secondary difmap
_cell_angle_alpha 90
_cell_angle_beta 104.12(2)
_cell_angle_gamma 90
_cell_formula_units_Z 8
_cell_length_a 24.264(8)
_cell_length_b 24.798(10)
_cell_length_c 26.166(8)
_cell_measurement_reflns_used 75746
_cell_measurement_temperature 100.2
_cell_measurement_theta_max 68.3
_cell_measurement_theta_min 3.4
_cell_volume 15268(9)
_computing_cell_refinement PROCESS-AUTO
_computing_data_collection PROCESS-AUTO
_computing_data_reduction 'teXsan Ver. 1.11'
_computing_publication_material 'teXsan Ver. 1.11'
_computing_structure_refinement SHELXL97
_computing_structure_solution SHELXS97
_diffrn_detector_area_resol_mean 10.00
_diffrn_measurement_device_type 'Rigaku RAXIS-RAPID Imaging Plate'
_diffrn_measurement_method \w
_diffrn_radiation_monochromator graphite
_diffrn_radiation_source 'fine-focus sealed tube'
_diffrn_radiation_type 'Cu K\a'
_diffrn_radiation_wavelength 1.5419
_diffrn_reflns_av_R_equivalents 0.000
_diffrn_reflns_limit_h_max 29
_diffrn_reflns_limit_h_min 0
_diffrn_reflns_limit_k_max 27
_diffrn_reflns_limit_k_min -27
_diffrn_reflns_limit_l_max 30
_diffrn_reflns_limit_l_min -31
_diffrn_reflns_number 75595
_diffrn_reflns_theta_max 68.25
_exptl_absorpt_coefficient_mu 3.014
_exptl_absorpt_correction_T_max 0.740
_exptl_absorpt_correction_T_min 0.217
_exptl_absorpt_correction_type multi-scan
_exptl_absorpt_process_details '(Higashi, 1995)'
_exptl_crystal_colour yellow
_exptl_crystal_density_diffrn 1.124
_exptl_crystal_density_method 'not measured'
_exptl_crystal_description platelet
_exptl_crystal_size_max 0.800
_exptl_crystal_size_mid 0.100
_exptl_crystal_size_min 0.100
_refine_diff_density_max 3.877
_refine_diff_density_min -3.237
_refine_ls_abs_structure_Flack 0.04(2)
_refine_ls_extinction_coef 0.0000
_refine_ls_extinction_expression Fc^*^=kFc[1+0.001xFc^2^\l^3^/sin(2\q)]^-1/4^
_refine_ls_extinction_method SHELXL
_refine_ls_goodness_of_fit_ref 1.720
_refine_ls_matrix_type full
_refine_ls_number_parameters 536
_refine_ls_number_reflns 19552
_refine_ls_restrained_S_all 1.739
_refine_ls_R_factor_all 0.1948
_refine_ls_R_factor_gt 0.1857
_refine_ls_shift/su_max 3.5090
_refine_ls_shift/su_mean 0.528
_refine_ls_structure_factor_coef Fsqd
_refine_ls_weighting_details 'w = 1/[\s^2^(Fo^2^) + (0.1000P)^2^+0.0000P] where P=(Fo^2^+2Fc^2^)/3'
_refine_ls_weighting_scheme calc
_refine_ls_wR_factor_ref 0.4600
_reflns_number_gt 19552
_reflns_number_total 25372
_reflns_threshold_expression >2.0sigma(I)
_cod_data_source_file op2001673_si_002.cif
_cod_data_source_block B20472-068-26
_cod_depositor_comments 'Adding full bibliography for 1502623.cif.'
_cod_original_cell_volume 15268(32)
_cod_original_formula_sum 'C74 H84 Cl2 N6 P2 Ru '
_cod_database_code 1502623

loop_
_symmetry_equiv_pos_as_xyz
x,y,z
-x,y,-z
1/2+x,1/2+y,z
1/2-x,1/2+y,-z

loop_
_atom_site_label
_atom_site_type_symbol
_atom_site_fract_x
_atom_site_fract_y
_atom_site_fract_z
_atom_site_U_iso_or_equiv
_atom_site_adp_type
_atom_site_occupancy
_atom_site_calc_flag
C(1A) C 0.2726(8) 0.7045(8) 1.0775(7) 0.03566(5) Uiso 1.00 d
C(2A) C 0.2974(10) 0.7585(9) 1.0803(8) 0.04656(6) Uiso 1.00 d
C(3A) C 0.3464(9) 0.7746(9) 1.1137(8) 0.04330(6) Uiso 1.00 d
C(4A) C 0.3756(8) 0.7379(8) 1.1560(7) 0.03596(5) Uiso 1.00 d
C(5A) C 0.4265(10) 0.7601(9) 1.1911(9) 0.05058(7) Uiso 1.00 d
C(6A) C 0.453(1) 0.7224(10) 1.2354(9) 0.05450(7) Uiso 1.00 d
C(7A) C 0.431(1) 0.673(1) 1.237(1) 0.06668(9) Uiso 1.00 d
C(8A) C 0.3777(8) 0.6494(7) 1.2025(7) 0.03031(5) Uiso 1.00 d
C(9A) C 0.3508(8) 0.6833(8) 1.1595(7) 0.03415(5) Uiso 1.00 d
C(10A) C 0.2994(7) 0.6667(7) 1.1209(6) 0.02459(4) Uiso 1.00 d
C(11A) C 0.2786(7) 0.6135(6) 1.1280(6) 0.02119(4) Uiso 1.00 d
C(12A) C 0.2527(8) 0.6012(8) 1.1719(7) 0.03335(5) Uiso 1.00 d
C(13A) C 0.2477(8) 0.6406(8) 1.2074(7) 0.03605(5) Uiso 1.00 d
C(14A) C 0.2242(8) 0.6305(8) 1.2523(7) 0.03678(5) Uiso 1.00 d
C(15A) C 0.209(1) 0.576(1) 1.2593(10) 0.05937(8) Uiso 1.00 d
C(16A) C 0.212(1) 0.5412(10) 1.2236(10) 0.05758(8) Uiso 1.00 d
C(17A) C 0.2381(9) 0.5502(9) 1.1780(8) 0.04425(6) Uiso 1.00 d
C(18A) C 0.243(1) 0.5064(10) 1.1439(9) 0.05419(7) Uiso 1.00 d
C(19A) C 0.274(1) 0.5166(9) 1.1032(9) 0.05243(7) Uiso 1.00 d
C(20A) C 0.2809(8) 0.5730(8) 1.0950(7) 0.03306(5) Uiso 1.00 d
P(21A) P 0.3113(2) 0.5877(3) 1.0359(2) 0.03296(1) Uiso 1.00 d
C(22A) C 0.3316(5) 0.5247(5) 1.0058(4) 0.03017(5) Uiso 1.00 d
C(23A) C 0.2937(4) 0.4825(6) 0.9895(5) 0.04156(6) Uiso 1.00 d
C(24A) C 0.3058(5) 0.4428(5) 0.9563(5) 0.05383(7) Uiso 1.00 d
C(25A) C 0.3558(6) 0.4454(5) 0.9395(5) 0.04709(6) Uiso 1.00 d
C(26A) C 0.3938(5) 0.4876(6) 0.9558(5) 0.03952(5) Uiso 1.00 d
C(27A) C 0.3816(5) 0.5272(5) 0.9890(5) 0.03677(5) Uiso 1.00 d
C(28A) C 0.264(1) 0.3957(10) 0.9393(10) 0.06080(8) Uiso 1.00 d
C(29A) C 0.457(1) 0.493(1) 0.941(1) 0.0897(1) Uiso 1.00 d
N(30A) N 0.370(1) 0.4079(9) 0.9031(9) 0.06960(8) Uiso 1.00 d
C(31A) C 0.423(3) 0.375(3) 0.925(3) 0.3081(5) Uiso 1.00 d
C(32A) C 0.354(2) 0.412(1) 0.851(2) 0.1072(1) Uiso 1.00 d
C(33A) C 0.3821(5) 0.6150(6) 1.0669(5) 0.03904(5) Uiso 1.00 d
C(34A) C 0.4167(6) 0.5835(5) 1.1058(5) 0.04081(6) Uiso 1.00 d
C(35A) C 0.4710(5) 0.6011(6) 1.1306(5) 0.04085(6) Uiso 1.00 d
C(36A) C 0.4908(5) 0.6502(6) 1.1165(6) 0.05706(7) Uiso 1.00 d
C(37A) C 0.4562(6) 0.6816(5) 1.0776(6) 0.05156(7) Uiso 1.00 d
C(38A) C 0.4019(6) 0.6640(5) 1.0528(5) 0.04302(6) Uiso 1.00 d
C(39A) C 0.5099(10) 0.5659(9) 1.1763(9) 0.04961(7) Uiso 1.00 d
C(40A) C 0.470(2) 0.734(1) 1.064(1) 0.1018(1) Uiso 1.00 d
N(41A) N 0.551(1) 0.6641(9) 1.1394(9) 0.06945(8) Uiso 1.00 d
C(42A) C 0.591(2) 0.649(1) 1.108(1) 0.0954(1) Uiso 1.00 d
C(43A) C 0.574(2) 0.661(2) 1.194(2) 0.1793(3) Uiso 1.00 d
P(44A) P 0.2146(2) 0.6813(3) 1.0307(2) 0.03137(1) Uiso 1.00 d
C(45A) C 0.1647(5) 0.6653(6) 1.0720(5) 0.02916(4) Uiso 1.00 d
C(46A) C 0.1294(6) 0.6204(5) 1.0641(5) 0.05896(8) Uiso 1.00 d
C(47A) C 0.0894(6) 0.6138(5) 1.0936(6) 0.05570(7) Uiso 1.00 d
C(48A) C 0.0846(6) 0.6522(6) 1.1310(5) 0.04629(6) Uiso 1.00 d
C(49A) C 0.1199(6) 0.6972(6) 1.1389(5) 0.04881(6) Uiso 1.00 d
C(50A) C 0.1599(6) 0.7038(5) 1.1094(5) 0.05070(7) Uiso 1.00 d
C(51A) C 0.063(2) 0.557(2) 1.081(2) 0.1085(1) Uiso 1.00 d
C(52A) C 0.120(1) 0.742(1) 1.180(1) 0.05972(8) Uiso 1.00 d
N(53A) N 0.037(1) 0.6558(9) 1.1573(9) 0.06776(7) Uiso 1.00 d
C(54A) C 0.052(1) 0.636(1) 1.212(1) 0.0887(1) Uiso 1.00 d
C(55A) C -0.023(1) 0.643(1) 1.133(1) 0.07372(10) Uiso 1.00 d
C(56A) C 0.1750(5) 0.7407(5) 0.9947(5) 0.04326(6) Uiso 1.00 d
C(57A) C 0.2017(4) 0.7803(6) 0.9718(5) 0.03828(6) Uiso 1.00 d
C(58A) C 0.1694(5) 0.8174(5) 0.9372(5) 0.04135(6) Uiso 1.00 d
C(59A) C 0.1104(5) 0.8149(5) 0.9256(5) 0.03157(5) Uiso 1.00 d
C(60A) C 0.0838(4) 0.7753(6) 0.9485(5) 0.05542(7) Uiso 1.00 d
C(61A) C 0.1161(5) 0.7382(5) 0.9831(5) 0.03594(5) Uiso 1.00 d
C(62A) C 0.013(1) 0.777(1) 0.936(1) 0.07057(9) Uiso 1.00 d
C(63A) C 0.1985(9) 0.8596(9) 0.9157(8) 0.04652(6) Uiso 1.00 d
N(64A) N 0.0714(9) 0.8539(9) 0.8902(8) 0.06434(7) Uiso 1.00 d
C(65A) C 0.057(2) 0.828(2) 0.837(2) 0.1408(2) Uiso 1.00 d
C(66A) C 0.083(1) 0.912(1) 0.910(1) 0.0823(1) Uiso 1.00 d
Ru(1A) Ru 0.24331(6) 0.6277(2) 0.97181(5) 0.032560(4) Uiso 1.00 d
Cl(1A) Cl 0.1777(2) 0.5528(3) 0.9719(2) 0.04996(2) Uiso 1.00 d
Cl(2A) Cl 0.2992(2) 0.7000 0.9463(2) 0.04349(1) Uiso 1.00 d
N(67A) N 0.1794(9) 0.6593(8) 0.8991(8) 0.06077(7) Uiso 1.00 d
C(68A) C 0.182(1) 0.616(1) 0.859(1) 0.06945(9) Uiso 1.00 d
C(69A) C 0.2441(9) 0.6116(9) 0.8581(8) 0.04523(6) Uiso 1.00 d
N(70A) N 0.2681(7) 0.5827(7) 0.9109(6) 0.03559(4) Uiso 1.00 d
C(71A) C 0.1366(8) 0.6219(8) 0.8051(6) 0.07052(9) Uiso 1.00 d
C(72A) C 0.0959(8) 0.5853(6) 0.7792(7) 0.06309(8) Uiso 1.00 d
C(73A) C 0.0617(7) 0.5979(7) 0.7298(7) 0.07691(10) Uiso 1.00 d
C(74A) C 0.0682(8) 0.6470(8) 0.7063(6) 0.0808(1) Uiso 1.00 d
C(75A) C 0.1089(8) 0.6836(6) 0.7323(7) 0.06265(8) Uiso 1.00 d
C(76A) C 0.1431(7) 0.6710(7) 0.7817(7) 0.0788(1) Uiso 1.00 d
C(77A) C 0.2503(7) 0.5712(7) 0.8136(6) 0.04943(7) Uiso 1.00 d
C(78A) C 0.2231(7) 0.5216(7) 0.8032(7) 0.0851(1) Uiso 1.00 d
C(79A) C 0.2336(8) 0.4888(6) 0.7636(7) 0.06181(8) Uiso 1.00 d
C(80A) C 0.2712(8) 0.5055(7) 0.7343(6) 0.06474(9) Uiso 1.00 d
C(81A) C 0.2983(7) 0.5550(7) 0.7446(7) 0.07037(9) Uiso 1.00 d
C(82A) C 0.2879(7) 0.5879(6) 0.7843(7) 0.06310(8) Uiso 1.00 d
C(1B) C 0.2749(8) 0.4251(8) 0.5831(7) 0.03345(5) Uiso 1.00 d
C(2B) C 0.2993(9) 0.4785(8) 0.5873(8) 0.04124(6) Uiso 1.00 d
C(3B) C 0.3459(8) 0.4901(7) 0.6270(6) 0.02914(5) Uiso 1.00 d
C(4B) C 0.3689(7) 0.4515(7) 0.6634(6) 0.02763(4) Uiso 1.00 d
C(5B) C 0.4123(9) 0.4656(8) 0.7068(8) 0.04030(6) Uiso 1.00 d
C(6B) C 0.435(1) 0.430(1) 0.7472(10) 0.06127(8) Uiso 1.00 d
C(7B) C 0.4136(8) 0.3743(8) 0.7422(7) 0.03573(5) Uiso 1.00 d
C(8B) C 0.3692(7) 0.3628(7) 0.7018(6) 0.02608(4) Uiso 1.00 d
C(9B) C 0.3436(7) 0.3999(7) 0.6624(6) 0.02495(4) Uiso 1.00 d
C(10B) C 0.2982(8) 0.3860(8) 0.6201(7) 0.03426(5) Uiso 1.00 d
C(11B) C 0.2670(8) 0.3290(8) 0.6207(7) 0.03634(5) Uiso 1.00 d
C(12B) C 0.2424(8) 0.3177(8) 0.6586(7) 0.03764(5) Uiso 1.00 d
C(13B) C 0.2382(9) 0.3547(9) 0.7003(8) 0.04805(6) Uiso 1.00 d
C(14B) C 0.210(1) 0.3423(10) 0.7377(10) 0.06001(8) Uiso 1.00 d
C(15B) C 0.189(1) 0.2864(10) 0.7407(9) 0.05518(7) Uiso 1.00 d
C(16B) C 0.190(1) 0.2475(10) 0.7009(10) 0.05752(7) Uiso 1.00 d
C(17B) C 0.2166(9) 0.2643(8) 0.6594(8) 0.04000(6) Uiso 1.00 d
C(18B) C 0.2198(9) 0.2291(8) 0.6206(8) 0.04342(6) Uiso 1.00 d
C(19B) C 0.2509(9) 0.2421(8) 0.5827(7) 0.03806(5) Uiso 1.00 d
C(20B) C 0.2744(7) 0.2959(6) 0.5798(6) 0.01945(4) Uiso 1.00 d
P(21B) P 0.3016(2) 0.3139(3) 0.5259(2) 0.02516(1) Uiso 1.00 d
C(22B) C 0.3210(5) 0.2507(4) 0.4927(4) 0.03200(5) Uiso 1.00 d
C(23B) C 0.2804(4) 0.2115(5) 0.4728(4) 0.03096(5) Uiso 1.00 d
C(24B) C 0.2922(4) 0.1711(4) 0.4403(4) 0.02327(4) Uiso 1.00 d
C(25B) C 0.3446(4) 0.1698(4) 0.4276(4) 0.02722(4) Uiso 1.00 d
C(26B) C 0.3852(4) 0.2089(5) 0.4475(4) 0.03387(5) Uiso 1.00 d
C(27B) C 0.3734(4) 0.2493(4) 0.4801(4) 0.02736(4) Uiso 1.00 d
C(28B) C 0.2475(8) 0.1294(8) 0.4245(7) 0.03763(5) Uiso 1.00 d
C(29B) C 0.4424(9) 0.2100(8) 0.4340(8) 0.04010(6) Uiso 1.00 d
N(30B) N 0.3589(6) 0.1309(6) 0.3938(5) 0.03126(4) Uiso 1.00 d
C(31B) C 0.3138(8) 0.1146(8) 0.3453(7) 0.03924(5) Uiso 1.00 d
C(32B) C 0.3865(10) 0.0821(9) 0.4220(9) 0.04968(7) Uiso 1.00 d
C(33B) C 0.3737(4) 0.3325(6) 0.5623(5) 0.03161(5) Uiso 1.00 d
C(34B) C 0.4023(5) 0.2981(5) 0.6020(5) 0.03815(5) Uiso 1.00 d
C(35B) C 0.4576(5) 0.3099(5) 0.6294(4) 0.03672(5) Uiso 1.00 d
C(36B) C 0.4844(4) 0.3560(6) 0.6172(5) 0.04532(6) Uiso 1.00 d
C(37B) C 0.4558(6) 0.3903(5) 0.5775(6) 0.05916(8) Uiso 1.00 d
C(38B) C 0.4005(6) 0.3786(5) 0.5501(5) 0.05858(8) Uiso 1.00 d
C(39B) C 0.485(1) 0.2715(9) 0.6721(9) 0.05364(7) Uiso 1.00 d
C(40B) C 0.483(1) 0.444(1) 0.568(1) 0.0885(1) Uiso 1.00 d
N(41B) N 0.5439(8) 0.3674(8) 0.6415(7) 0.05329(6) Uiso 1.00 d
C(42B) C 0.562(1) 0.3691(10) 0.6976(9) 0.05486(7) Uiso 1.00 d
C(43B) C 0.587(1) 0.3553(10) 0.6163(9) 0.05556(7) Uiso 1.00 d
P(44B) P 0.2123(2) 0.4088(3) 0.5290(2) 0.03051(1) Uiso 1.00 d
C(45B) C 0.1595(5) 0.3884(6) 0.5669(5) 0.03555(5) Uiso 1.00 d
C(46B) C 0.1498(5) 0.4254(5) 0.6036(5) 0.03204(5) Uiso 1.00 d
C(47B) C 0.1081(6) 0.4156(5) 0.6305(4) 0.04194(6) Uiso 1.00 d
C(48B) C 0.0759(5) 0.3686(6) 0.6208(5) 0.04366(6) Uiso 1.00 d
C(49B) C 0.0855(6) 0.3316(5) 0.5840(5) 0.06187(8) Uiso 1.00 d
C(50B) C 0.1273(6) 0.3414(5) 0.5571(5) 0.04378(6) Uiso 1.00 d
C(51B) C 0.0968(9) 0.4584(8) 0.6701(8) 0.04382(6) Uiso 1.00 d
C(52B) C 0.057(2) 0.276(1) 0.575(1) 0.0972(1) Uiso 1.00 d
N(53B) N 0.0302(9) 0.3608(9) 0.6466(8) 0.06299(7) Uiso 1.00 d
C(54B) C 0.0369(10) 0.3551(10) 0.6970(9) 0.05229(7) Uiso 1.00 d
C(55B) C -0.0288(10) 0.3635(10) 0.6106(9) 0.05142(6) Uiso 1.00 d
C(56B) C 0.1786(5) 0.4728(5) 0.4963(4) 0.03020(5) Uiso 1.00 d
C(57B) C 0.1196(5) 0.4739(5) 0.4838(5) 0.03628(5) Uiso 1.00 d
C(58B) C 0.0904(4) 0.5142(6) 0.4513(5) 0.03944(6) Uiso 1.00 d
C(59B) C 0.1202(5) 0.5535(5) 0.4313(5) 0.04110(6) Uiso 1.00 d
C(60B) C 0.1792(5) 0.5524(5) 0.4437(5) 0.04048(6) Uiso 1.00 d
C(61B) C 0.2085(4) 0.5121(5) 0.4762(5) 0.02947(5) Uiso 1.00 d
C(62B) C 0.026(1) 0.513(1) 0.435(1) 0.06312(8) Uiso 1.00 d
C(63B) C 0.2140(8) 0.5940(8) 0.4234(7) 0.03763(5) Uiso 1.00 d
N(64B) N 0.0871(3) 0.5931(7) 0.3986(6) 0.04527(5) Uiso 1.00 d
C(65B) C 0.090(1) 0.6482(10) 0.4206(9) 0.05155(7) Uiso 1.00 d
C(66B) C 0.105(1) 0.613(1) 0.3513(10) 0.1369(1) Uiso 1.00 d
Ru(1B) Ru 0.23854(5) 0.3621(2) 0.46452(5) 0.026630(4) Uiso 1.00 d
Cl(1B) Cl 0.1673(2) 0.2911(3) 0.4536(2) 0.03172(1) Uiso 1.00 d
Cl(2B) Cl 0.3025(2) 0.4316(3) 0.4489(2) 0.03561(1) Uiso 1.00 d
N(67B) N 0.2619(7) 0.3247(6) 0.3953(6) 0.03387(4) Uiso 1.00 d
C(68B) C 0.2323(9) 0.3562(9) 0.3474(7) 0.04106(5) Uiso 1.00 d
C(69B) C 0.1683(9) 0.3694(9) 0.3506(8) 0.04231(6) Uiso 1.00 d
N(70B) N 0.1770(7) 0.4013(6) 0.4011(6) 0.03309(4) Uiso 1.00 d
C(71B) C 0.2333(7) 0.3275(6) 0.2975(5) 0.03821(5) Uiso 1.00 d
C(72B) C 0.2182(7) 0.2738(6) 0.2878(6) 0.05828(8) Uiso 1.00 d
C(73B) C 0.2199(9) 0.2505(6) 0.2398(8) 0.0859(1) Uiso 1.00 d
C(74B) C 0.237(1) 0.2809(9) 0.2017(6) 0.0956(1) Uiso 1.00 d
C(75B) C 0.252(1) 0.3347(9) 0.2114(7) 0.1577(2) Uiso 1.00 d
C(76B) C 0.2500(8) 0.3580(6) 0.2593(8) 0.0808(1) Uiso 1.00 d
C(77B) C 0.1330(7) 0.3985(7) 0.3045(6) 0.05873(8) Uiso 1.00 d
C(78B) C 0.1029(9) 0.3645(5) 0.2652(8) 0.0809(1) Uiso 1.00 d
C(79B) C 0.0706(8) 0.3859(8) 0.2184(7) 0.0956(1) Uiso 1.00 d
C(80B) C 0.0684(8) 0.4414(8) 0.2108(6) 0.06975(9) Uiso 1.00 d
C(81B) C 0.0985(8) 0.4755(6) 0.2500(7) 0.07367(10) Uiso 1.00 d
C(82B) C 0.1308(7) 0.4540(7) 0.2968(6) 0.05412(7) Uiso 1.00 d

loop_
_atom_type_symbol
_atom_type_description
_atom_type_scat_dispersion_real
_atom_type_scat_dispersion_imag
_atom_type_scat_source
C C 0.0181 0.0091 'International Tables Vol C Tables 4.2.6.8 and 6.1.1.4'
H H 0.0000 0.0000 'International Tables Vol C Tables 4.2.6.8 and 6.1.1.4'
Cl Cl 0.3639 0.7018 'International Tables Vol C Tables 4.2.6.8 and 6.1.1.4'
N N 0.0311 0.0180 'International Tables Vol C Tables 4.2.6.8 and 6.1.1.4'
P P 0.2955 0.4335 'International Tables Vol C Tables 4.2.6.8 and 6.1.1.4'
Ru Ru 0.0552 3.2960 'International Tables Vol C Tables 4.2.6.8 and 6.1.1.4'

loop_
_geom_angle_atom_site_label_1
_geom_angle_atom_site_label_2
_geom_angle_atom_site_label_3
_geom_angle
_geom_angle_publ_flag
C(2A) C(1A) C(10A) 116(1) yes
C(2A) C(1A) P(44A) 126(1) yes
C(10A) C(1A) P(44A) 117(1) yes
C(1A) C(2A) C(3A) 125(1) yes
C(2A) C(3A) C(4A) 119(1) yes
C(3A) C(4A) C(5A) 114(1) yes
C(3A) C(4A) C(9A) 118(1) yes
C(5A) C(4A) C(9A) 126(1) yes
C(4A) C(5A) C(6A) 112(1) yes
C(5A) C(6A) C(7A) 119(2) yes
C(6A) C(7A) C(8A) 128(2) yes
C(7A) C(8A) C(9A) 114(1) yes
C(4A) C(9A) C(8A) 118(1) yes
C(4A) C(9A) C(10A) 120(1) yes
C(8A) C(9A) C(10A) 121(1) yes
C(1A) C(10A) C(9A) 119(1) yes
C(1A) C(10A) C(11A) 124(1) yes
C(9A) C(10A) C(11A) 115(1) yes
C(10A) C(11A) C(12A) 121(1) yes
C(10A) C(11A) C(20A) 122(1) yes
C(12A) C(11A) C(20A) 116(1) yes
C(11A) C(12A) C(13A) 120(1) yes
C(11A) C(12A) C(17A) 117(1) yes
C(13A) C(12A) C(17A) 121(1) yes
C(12A) C(13A) C(14A) 122(1) yes
C(13A) C(14A) C(15A) 115(1) yes
C(14A) C(15A) C(16A) 118(2) yes
C(15A) C(16A) C(17A) 126(2) yes
C(12A) C(17A) C(16A) 114(1) yes
C(12A) C(17A) C(18A) 125(2) yes
C(16A) C(17A) C(18A) 120(2) yes
C(17A) C(18A) C(19A) 117(2) yes
C(18A) C(19A) C(20A) 112(2) yes
C(11A) C(20A) C(19A) 127(1) yes
C(11A) C(20A) P(21A) 117(1) yes
C(19A) C(20A) P(21A) 113(1) yes
C(20A) P(21A) C(22A) 112.1(8) yes
C(20A) P(21A) C(33A) 102.5(7) yes
C(20A) P(21A) Ru(1A) 109.1(6) yes
C(22A) P(21A) C(33A) 100.3(6) yes
C(22A) P(21A) Ru(1A) 105.8(4) yes
C(33A) P(21A) Ru(1A) 126.6(5) yes
P(21A) C(22A) C(23A) 122.4(10) yes
P(21A) C(22A) C(27A) 115.9(9) yes
C(23A) C(22A) C(27A) 120(1) yes
C(22A) C(23A) C(24A) 120(1) yes
C(23A) C(24A) C(25A) 119(1) yes
C(23A) C(24A) C(28A) 119(1) yes
C(25A) C(24A) C(28A) 120(1) yes
C(24A) C(25A) C(26A) 120(1) yes
C(24A) C(25A) N(30A) 123(1) yes
C(26A) C(25A) N(30A) 116(1) yes
C(25A) C(26A) C(27A) 119(1) yes
C(25A) C(26A) C(29A) 124(1) yes
C(27A) C(26A) C(29A) 115(1) yes
C(22A) C(27A) C(26A) 120(1) yes
C(25A) N(30A) C(31A) 114(3) yes
C(25A) N(30A) C(32A) 125(2) yes
C(31A) N(30A) C(32A) 115(4) yes
P(21A) C(33A) C(34A) 116(1) yes
P(21A) C(33A) C(38A) 123.3(9) yes
C(34A) C(33A) C(38A) 120(1) yes
C(33A) C(34A) C(35A) 119(1) yes
C(34A) C(35A) C(36A) 119(1) yes
C(34A) C(35A) C(39A) 119(1) yes
C(36A) C(35A) C(39A) 120(1) yes
C(35A) C(36A) C(37A) 120(1) yes
C(35A) C(36A) N(41A) 117(1) yes
C(37A) C(36A) N(41A) 121(1) yes
C(36A) C(37A) C(38A) 120(1) yes
C(36A) C(37A) C(40A) 124(1) yes
C(38A) C(37A) C(40A) 115(1) yes
C(33A) C(38A) C(37A) 119(1) yes
C(36A) N(41A) C(42A) 116(2) yes
C(36A) N(41A) C(43A) 120(3) yes
C(42A) N(41A) C(43A) 113(3) yes
C(1A) P(44A) C(45A) 101.1(8) yes
C(1A) P(44A) C(56A) 108.8(8) yes
C(1A) P(44A) Ru(1A) 110.2(8) yes
C(45A) P(44A) C(56A) 97.6(6) yes
C(45A) P(44A) Ru(1A) 128.6(6) yes
C(56A) P(44A) Ru(1A) 108.8(4) yes
P(44A) C(45A) C(46A) 123(1) yes
P(44A) C(45A) C(50A) 116(1) yes
C(46A) C(45A) C(50A) 119(1) yes
C(45A) C(46A) C(47A) 120(1) yes
C(46A) C(47A) C(48A) 119(1) yes
C(46A) C(47A) C(51A) 107(1) yes
C(48A) C(47A) C(51A) 131(2) yes
C(47A) C(48A) C(49A) 119(1) yes
C(47A) C(48A) N(53A) 125(1) yes
C(49A) C(48A) N(53A) 113(1) yes
C(48A) C(49A) C(50A) 120(1) yes
C(48A) C(49A) C(52A) 124(1) yes
C(50A) C(49A) C(52A) 115(1) yes
C(45A) C(50A) C(49A) 119(1) yes
C(48A) N(53A) C(54A) 113(2) yes
C(48A) N(53A) C(55A) 125(2) yes
C(54A) N(53A) C(55A) 109(2) yes
P(44A) C(56A) C(57A) 122.3(9) yes
P(44A) C(56A) C(61A) 116.5(10) yes
C(57A) C(56A) C(61A) 120(1) yes
C(56A) C(57A) C(58A) 120.0(10) yes
C(57A) C(58A) C(59A) 119(1) yes
C(57A) C(58A) C(63A) 118(1) yes
C(59A) C(58A) C(63A) 121(1) yes
C(58A) C(59A) C(60A) 120(1) yes
C(58A) C(59A) N(64A) 124(1) yes
C(60A) C(59A) N(64A) 115(1) yes
C(59A) C(60A) C(61A) 120.0(10) yes
C(59A) C(60A) C(62A) 117(1) yes
C(61A) C(60A) C(62A) 122(1) yes
C(56A) C(61A) C(60A) 119(1) yes
C(59A) N(64A) C(65A) 105(2) yes
C(59A) N(64A) C(66A) 111(1) yes
C(65A) N(64A) C(66A) 134(2) yes
P(21A) Ru(1A) P(44A) 92.4(2) yes
P(21A) Ru(1A) Cl(1A) 91.4(3) yes
P(21A) Ru(1A) Cl(2A) 99.8(2) yes
P(21A) Ru(1A) N(67A) 171.5(6) yes
P(21A) Ru(1A) N(70A) 92.1(4) yes
P(44A) Ru(1A) Cl(1A) 97.8(2) yes
P(44A) Ru(1A) Cl(2A) 92.2(3) yes
P(44A) Ru(1A) N(67A) 96.1(6) yes
P(44A) Ru(1A) N(70A) 174.8(5) yes
Cl(1A) Ru(1A) Cl(2A) 164.6(2) yes
Cl(1A) Ru(1A) N(67A) 87.2(6) yes
Cl(1A) Ru(1A) N(70A) 84.7(5) yes
Cl(2A) Ru(1A) N(67A) 80.1(6) yes
Cl(2A) Ru(1A) N(70A) 84.4(5) yes
N(67A) Ru(1A) N(70A) 79.4(7) yes
Ru(1A) N(67A) C(68A) 101(1) yes
N(67A) C(68A) C(69A) 105(1) yes
N(67A) C(68A) C(71A) 114(2) yes
C(69A) C(68A) C(71A) 118(2) yes
C(68A) C(69A) N(70A) 100(1) yes
C(68A) C(69A) C(77A) 109(1) yes
N(70A) C(69A) C(77A) 106(1) yes
Ru(1A) N(70A) C(69A) 108(1) yes
C(68A) C(71A) C(72A) 129(1) yes
C(68A) C(71A) C(76A) 110(1) yes
C(72A) C(71A) C(76A) 119(1) yes
C(71A) C(72A) C(73A) 120(1) yes
C(72A) C(73A) C(74A) 119(1) yes
C(73A) C(74A) C(75A) 120(1) yes
C(74A) C(75A) C(76A) 119(1) yes
C(71A) C(76A) C(75A) 120(1) yes
C(69A) C(77A) C(78A) 125(1) yes
C(69A) C(77A) C(82A) 114(1) yes
C(78A) C(77A) C(82A) 119(1) yes
C(77A) C(78A) C(79A) 119(1) yes
C(78A) C(79A) C(80A) 119(1) yes
C(79A) C(80A) C(81A) 120(1) yes
C(80A) C(81A) C(82A) 119(1) yes
C(77A) C(82A) C(81A) 120(1) yes
C(2B) C(1B) C(10B) 119(1) yes
C(2B) C(1B) P(44B) 120(1) yes
C(10B) C(1B) P(44B) 119(1) yes
C(1B) C(2B) C(3B) 119(1) yes
C(2B) C(3B) C(4B) 120(1) yes
C(3B) C(4B) C(5B) 119(1) yes
C(3B) C(4B) C(9B) 121(1) yes
C(5B) C(4B) C(9B) 118(1) yes
C(4B) C(5B) C(6B) 122(1) yes
C(5B) C(6B) C(7B) 118(1) yes
C(6B) C(7B) C(8B) 117(1) yes
C(7B) C(8B) C(9B) 124(1) yes
C(4B) C(9B) C(8B) 117(1) yes
C(4B) C(9B) C(10B) 119(1) yes
C(8B) C(9B) C(10B) 122(1) yes
C(1B) C(10B) C(9B) 119(1) yes
C(1B) C(10B) C(11B) 120(1) yes
C(9B) C(10B) C(11B) 119(1) yes
C(10B) C(11B) C(12B) 119(1) yes
C(10B) C(11B) C(20B) 111(1) yes
C(12B) C(11B) C(20B) 128(1) yes
C(11B) C(12B) C(13B) 124(1) yes
C(11B) C(12B) C(17B) 118(1) yes
C(13B) C(12B) C(17B) 116(1) yes
C(12B) C(13B) C(14B) 122(2) yes
C(13B) C(14B) C(15B) 119(2) yes
C(14B) C(15B) C(16B) 121(2) yes
C(15B) C(16B) C(17B) 116(2) yes
C(12B) C(17B) C(16B) 122(1) yes
C(12B) C(17B) C(18B) 117(2) yes
C(16B) C(17B) C(18B) 119(1) yes
C(17B) C(18B) C(19B) 120(1) yes
C(18B) C(19B) C(20B) 121(1) yes
C(11B) C(20B) C(19B) 111(1) yes
C(11B) C(20B) P(21B) 127(1) yes
C(19B) C(20B) P(21B) 120(1) yes
C(20B) P(21B) C(22B) 109.8(7) yes
C(20B) P(21B) C(33B) 98.3(6) yes
C(20B) P(21B) Ru(1B) 112.4(5) yes
C(22B) P(21B) C(33B) 97.7(6) yes
C(22B) P(21B) Ru(1B) 108.0(4) yes
C(33B) P(21B) Ru(1B) 128.9(5) yes
P(21B) C(22B) C(23B) 120.9(9) yes
P(21B) C(22B) C(27B) 118.0(8) yes
C(23B) C(22B) C(27B) 120(1) yes
C(22B) C(23B) C(24B) 120.0(9) yes
C(23B) C(24B) C(25B) 120.0(9) yes
C(23B) C(24B) C(28B) 115(1) yes
C(25B) C(24B) C(28B) 124(1) yes
C(24B) C(25B) C(26B) 120.0(10) yes
C(24B) C(25B) N(30B) 123(1) yes
C(26B) C(25B) N(30B) 116(1) yes
C(25B) C(26B) C(27B) 120.0(9) yes
C(25B) C(26B) C(29B) 122(1) yes
C(27B) C(26B) C(29B) 117(1) yes
C(22B) C(27B) C(26B) 120.0(9) yes
C(25B) N(30B) C(31B) 117(1) yes
C(25B) N(30B) C(32B) 113(1) yes
C(31B) N(30B) C(32B) 110(1) yes
P(21B) C(33B) C(34B) 118.2(10) yes
P(21B) C(33B) C(38B) 121.8(9) yes
C(34B) C(33B) C(38B) 120.0(10) yes
C(33B) C(34B) C(35B) 119(1) yes
C(34B) C(35B) C(36B) 120(1) yes
C(34B) C(35B) C(39B) 116(1) yes
C(36B) C(35B) C(39B) 123(1) yes
C(35B) C(36B) C(37B) 119(1) yes
C(35B) C(36B) N(41B) 121(1) yes
C(37B) C(36B) N(41B) 117(1) yes
C(36B) C(37B) C(38B) 119(1) yes
C(36B) C(37B) C(40B) 119(1) yes
C(38B) C(37B) C(40B) 120(1) yes
C(33B) C(38B) C(37B) 120(1) yes
C(36B) N(41B) C(42B) 118(1) yes
C(36B) N(41B) C(43B) 121(1) yes
C(42B) N(41B) C(43B) 114(1) yes
C(1B) P(44B) C(45B) 101.2(8) yes
C(1B) P(44B) C(56B) 110.2(8) yes
C(1B) P(44B) Ru(1B) 110.7(7) yes
C(45B) P(44B) C(56B) 101.0(6) yes
C(45B) P(44B) Ru(1B) 127.6(5) yes
C(56B) P(44B) Ru(1B) 105.2(4) yes
P(44B) C(45B) C(46B) 116.0(10) yes
P(44B) C(45B) C(50B) 123(1) yes
C(46B) C(45B) C(50B) 120(1) yes
C(45B) C(46B) C(47B) 120(1) yes
C(46B) C(47B) C(48B) 119(1) yes
C(46B) C(47B) C(51B) 119(1) yes
C(48B) C(47B) C(51B) 120(1) yes
C(47B) C(48B) C(49B) 120(1) yes
C(47B) C(48B) N(53B) 119(1) yes
C(49B) C(48B) N(53B) 120(1) yes
C(48B) C(49B) C(50B) 120(1) yes
C(48B) C(49B) C(52B) 123(1) yes
C(50B) C(49B) C(52B) 116(1) yes
C(45B) C(50B) C(49B) 119(1) yes
C(48B) N(53B) C(54B) 124(1) yes
C(48B) N(53B) C(55B) 114(1) yes
C(54B) N(53B) C(55B) 120(2) yes
P(44B) C(56B) C(57B) 115.4(9) yes
P(44B) C(56B) C(61B) 123.5(9) yes
C(57B) C(56B) C(61B) 120.0(10) yes
C(56B) C(57B) C(58B) 120(1) yes
C(57B) C(58B) C(59B) 120.0(9) yes
C(57B) C(58B) C(62B) 119(1) yes
C(59B) C(58B) C(62B) 120(1) yes
C(58B) C(59B) C(60B) 120(1) yes
C(58B) C(59B) N(64B) 116(1) yes
C(60B) C(59B) N(64B) 123(1) yes
C(59B) C(60B) C(61B) 119(1) yes
C(59B) C(60B) C(63B) 122(1) yes
C(61B) C(60B) C(63B) 117(1) yes
C(56B) C(61B) C(60B) 120.0(9) yes
C(59B) N(64B) C(65B) 116(1) yes
C(59B) N(64B) C(66B) 119(1) yes
C(65B) N(64B) C(66B) 91(1) yes
P(21B) Ru(1B) P(44B) 90.3(2) yes
P(21B) Ru(1B) Cl(1B) 92.3(2) yes
P(21B) Ru(1B) Cl(2B) 98.3(2) yes
P(21B) Ru(1B) N(67B) 95.5(4) yes
P(21B) Ru(1B) N(70B) 174.6(5) yes
P(44B) Ru(1B) Cl(1B) 97.9(2) yes
P(44B) Ru(1B) Cl(2B) 94.0(3) yes
P(44B) Ru(1B) N(67B) 173.3(5) yes
P(44B) Ru(1B) N(70B) 94.3(5) yes
Cl(1B) Ru(1B) Cl(2B) 164.0(1) yes
Cl(1B) Ru(1B) N(67B) 85.3(4) yes
Cl(1B) Ru(1B) N(70B) 84.2(4) yes
Cl(2B) Ru(1B) N(67B) 81.8(4) yes
Cl(2B) Ru(1B) N(70B) 84.3(5) yes
N(67B) Ru(1B) N(70B) 80.1(6) yes
Ru(1B) N(67B) C(68B) 107(1) yes
N(67B) C(68B) C(69B) 109(1) yes
N(67B) C(68B) C(71B) 112(1) yes
C(69B) C(68B) C(71B) 111(1) yes
C(68B) C(69B) N(70B) 102(1) yes
C(68B) C(69B) C(77B) 115(1) yes
N(70B) C(69B) C(77B) 112(1) yes
Ru(1B) N(70B) C(69B) 110(1) yes
C(68B) C(71B) C(72B) 123(1) yes
C(68B) C(71B) C(76B) 116(1) yes
C(72B) C(71B) C(76B) 120(1) yes
C(71B) C(72B) C(73B) 119(1) yes
C(72B) C(73B) C(74B) 119(1) yes
C(73B) C(74B) C(75B) 120(1) yes
C(74B) C(75B) C(76B) 120(1) yes
C(71B) C(76B) C(75B) 119(1) yes
C(69B) C(77B) C(78B) 113(1) yes
C(69B) C(77B) C(82B) 126(1) yes
C(78B) C(77B) C(82B) 119(1) yes
C(77B) C(78B) C(79B) 119(1) yes
C(78B) C(79B) C(80B) 119(1) yes
C(79B) C(80B) C(81B) 120(1) yes
C(80B) C(81B) C(82B) 120(1) yes
C(77B) C(82B) C(81B) 120(1) yes

loop_
_geom_bond_atom_site_label_1
_geom_bond_atom_site_label_2
_geom_bond_distance
_geom_bond_publ_flag
C(1A) C(2A) 1.46(3) yes
C(1A) C(10A) 1.49(2) yes
C(1A) P(44A) 1.72(2) yes
C(2A) C(3A) 1.35(3) yes
C(3A) C(4A) 1.47(3) yes
C(4A) C(5A) 1.46(3) yes
C(4A) C(9A) 1.49(3) yes
C(5A) C(6A) 1.51(3) yes
C(6A) C(7A) 1.35(4) yes
C(7A) C(8A) 1.51(3) yes
C(8A) C(9A) 1.43(2) yes
C(9A) C(10A) 1.46(2) yes
C(10A) C(11A) 1.44(2) yes
C(11A) C(12A) 1.47(3) yes
C(11A) C(20A) 1.33(2) yes
C(12A) C(13A) 1.37(3) yes
C(12A) C(17A) 1.33(3) yes
C(13A) C(14A) 1.45(3) yes
C(14A) C(15A) 1.43(3) yes
C(15A) C(16A) 1.29(4) yes
C(16A) C(17A) 1.49(4) yes
C(17A) C(18A) 1.43(3) yes
C(18A) C(19A) 1.45(4) yes
C(19A) C(20A) 1.43(3) yes
C(20A) P(21A) 1.91(2) yes
P(21A) C(22A) 1.87(1) yes
P(21A) C(33A) 1.84(1) yes
P(21A) Ru(1A) 2.272(6) yes
C(22A) C(23A) 1.39(2) yes
C(22A) C(27A) 1.39(2) yes
C(23A) C(24A) 1.39(2) yes
C(24A) C(25A) 1.39(2) yes
C(24A) C(28A) 1.55(3) yes
C(25A) C(26A) 1.39(2) yes
C(25A) N(30A) 1.43(3) yes
C(26A) C(27A) 1.39(2) yes
C(26A) C(29A) 1.68(4) yes
N(30A) C(31A) 1.52(8) yes
N(30A) C(32A) 1.32(5) yes
C(33A) C(34A) 1.39(2) yes
C(33A) C(38A) 1.39(2) yes
C(34A) C(35A) 1.39(2) yes
C(35A) C(36A) 1.39(2) yes
C(35A) C(39A) 1.59(2) yes
C(36A) C(37A) 1.39(2) yes
C(36A) N(41A) 1.48(3) yes
C(37A) C(38A) 1.39(2) yes
C(37A) C(40A) 1.41(4) yes
N(41A) C(42A) 1.46(5) yes
N(41A) C(43A) 1.40(6) yes
P(44A) C(45A) 1.85(1) yes
P(44A) C(56A) 1.88(1) yes
P(44A) Ru(1A) 2.269(7) yes
C(45A) C(46A) 1.39(2) yes
C(45A) C(50A) 1.39(2) yes
C(46A) C(47A) 1.39(2) yes
C(47A) C(48A) 1.39(2) yes
C(47A) C(51A) 1.54(4) yes
C(48A) C(49A) 1.39(2) yes
C(48A) N(53A) 1.48(3) yes
C(49A) C(50A) 1.39(2) yes
C(49A) C(52A) 1.55(3) yes
N(53A) C(54A) 1.48(4) yes
N(53A) C(55A) 1.49(4) yes
C(56A) C(57A) 1.39(2) yes
C(56A) C(61A) 1.39(2) yes
C(57A) C(58A) 1.39(2) yes
C(58A) C(59A) 1.39(2) yes
C(58A) C(63A) 1.45(3) yes
C(59A) C(60A) 1.39(2) yes
C(59A) N(64A) 1.50(2) yes
C(60A) C(61A) 1.39(2) yes
C(60A) C(62A) 1.66(3) yes
N(64A) C(65A) 1.48(5) yes
N(64A) C(66A) 1.53(4) yes
Ru(1A) Cl(1A) 2.446(8) yes
Ru(1A) Cl(2A) 2.438(5) yes
Ru(1A) N(67A) 2.28(2) yes
Ru(1A) N(70A) 2.15(2) yes
N(67A) C(68A) 1.52(4) yes
C(68A) C(69A) 1.51(4) yes
C(68A) C(71A) 1.57(3) yes
C(69A) N(70A) 1.54(3) yes
C(69A) C(77A) 1.57(3) yes
C(71A) C(72A) 1.39(2) yes
C(71A) C(76A) 1.39(3) yes
C(72A) C(73A) 1.39(2) yes
C(73A) C(74A) 1.39(3) yes
C(74A) C(75A) 1.39(2) yes
C(75A) C(76A) 1.39(2) yes
C(77A) C(78A) 1.39(2) yes
C(77A) C(82A) 1.39(3) yes
C(78A) C(79A) 1.39(3) yes
C(79A) C(80A) 1.39(3) yes
C(80A) C(81A) 1.39(2) yes
C(81A) C(82A) 1.39(3) yes
C(1B) C(2B) 1.44(3) yes
C(1B) C(10B) 1.39(3) yes
C(1B) P(44B) 1.85(2) yes
C(2B) C(3B) 1.37(2) yes
C(3B) C(4B) 1.37(2) yes
C(4B) C(5B) 1.39(2) yes
C(4B) C(9B) 1.42(2) yes
C(5B) C(6B) 1.38(3) yes
C(6B) C(7B) 1.47(3) yes
C(7B) C(8B) 1.34(2) yes
C(8B) C(9B) 1.41(2) yes
C(9B) C(10B) 1.40(2) yes
C(10B) C(11B) 1.61(3) yes
C(11B) C(12B) 1.31(3) yes
C(11B) C(20B) 1.39(3) yes
C(12B) C(13B) 1.45(3) yes
C(12B) C(17B) 1.47(3) yes
C(13B) C(14B) 1.35(4) yes
C(14B) C(15B) 1.49(4) yes
C(15B) C(16B) 1.43(4) yes
C(16B) C(17B) 1.45(4) yes
C(17B) C(18B) 1.35(3) yes
C(18B) C(19B) 1.42(3) yes
C(19B) C(20B) 1.46(3) yes
C(20B) P(21B) 1.75(2) yes
P(21B) C(22B) 1.91(1) yes
P(21B) C(33B) 1.83(1) yes
P(21B) Ru(1B) 2.270(6) yes
C(22B) C(23B) 1.39(1) yes
C(22B) C(27B) 1.39(2) yes
C(23B) C(24B) 1.39(2) yes
C(24B) C(25B) 1.39(2) yes
C(24B) C(28B) 1.48(2) yes
C(25B) C(26B) 1.39(1) yes
C(25B) N(30B) 1.41(2) yes
C(26B) C(27B) 1.39(2) yes
C(26B) C(29B) 1.51(2) yes
N(30B) C(31B) 1.51(2) yes
N(30B) C(32B) 1.49(3) yes
C(33B) C(34B) 1.39(2) yes
C(33B) C(38B) 1.39(2) yes
C(34B) C(35B) 1.39(2) yes
C(35B) C(36B) 1.39(2) yes
C(35B) C(39B) 1.49(2) yes
C(36B) C(37B) 1.39(2) yes
C(36B) N(41B) 1.46(2) yes
C(37B) C(38B) 1.39(2) yes
C(37B) C(40B) 1.54(4) yes
N(41B) C(42B) 1.43(3) yes
N(41B) C(43B) 1.40(3) yes
P(44B) C(45B) 1.87(1) yes
P(44B) C(56B) 1.89(1) yes
P(44B) Ru(1B) 2.262(6) yes
C(45B) C(46B) 1.39(2) yes
C(45B) C(50B) 1.39(2) yes
C(46B) C(47B) 1.39(2) yes
C(47B) C(48B) 1.39(2) yes
C(47B) C(51B) 1.55(3) yes
C(48B) C(49B) 1.39(2) yes
C(48B) N(53B) 1.44(3) yes
C(49B) C(50B) 1.39(2) yes
C(49B) C(52B) 1.54(4) yes
N(53B) C(54B) 1.30(3) yes
N(53B) C(55B) 1.51(3) yes
C(56B) C(57B) 1.39(2) yes
C(56B) C(61B) 1.39(2) yes
C(57B) C(58B) 1.39(2) yes
C(58B) C(59B) 1.39(2) yes
C(58B) C(62B) 1.51(3) yes
C(59B) C(60B) 1.39(2) yes
C(59B) N(64B) 1.42(2) yes
C(60B) C(61B) 1.39(2) yes
C(60B) C(63B) 1.51(2) yes
N(64B) C(65B) 1.48(3) yes
N(64B) C(66B) 1.50(3) yes
Ru(1B) Cl(1B) 2.433(7) yes
Ru(1B) Cl(2B) 2.421(7) yes
Ru(1B) N(67B) 2.23(2) yes
Ru(1B) N(70B) 2.17(1) yes
N(67B) C(68B) 1.50(2) yes
C(68B) C(69B) 1.61(3) yes
C(68B) C(71B) 1.49(3) yes
C(69B) N(70B) 1.51(3) yes
C(69B) C(77B) 1.49(2) yes
C(71B) C(72B) 1.39(2) yes
C(71B) C(76B) 1.39(3) yes
C(72B) C(73B) 1.39(3) yes
C(73B) C(74B) 1.39(3) yes
C(74B) C(75B) 1.39(3) yes
C(75B) C(76B) 1.39(3) yes
C(77B) C(78B) 1.39(2) yes
C(77B) C(82B) 1.39(2) yes
C(78B) C(79B) 1.39(2) yes
C(79B) C(80B) 1.39(3) yes
C(80B) C(81B) 1.39(2) yes
C(81B) C(82B) 1.39(2) yes

loop_
_geom_contact_atom_site_label_1
_geom_contact_atom_site_label_2
_geom_contact_distance
_geom_contact_site_symmetry_2
C(16A) C(81B) 3.42(3) 1_556
C(29A) C(29A) 3.30(6) 2_657
C(31A) C(62A) 3.23(8) 3_545
C(42A) Cl(2A) 3.54(4) 2_657
C(54A) C(73A) 3.58(4) 2_557
C(54A) C(66B) 3.60(4) 1_556
C(55A) C(72A) 3.54(4) 2_557
C(55A) C(71A) 3.57(4) 2_557
C(62A) C(62A) 3.56(6) 2_557
C(74A) N(30B) 3.52(2) 4_556
C(74A) C(31B) 3.54(3) 4_556
C(75A) C(31B) 3.52(3) 4_556
C(81A) C(31B) 3.46(2) 4_556
C(27B) C(65B) 3.56(3) 4_546

loop_
_geom_torsion_atom_site_label_1
_geom_torsion_atom_site_label_2
_geom_torsion_atom_site_label_3
_geom_torsion_atom_site_label_4
_geom_torsion
_geom_torsion_publ_flag
C(1A) C(2A) C(3A) C(4A) -8(3) yes
C(1A) C(10A) C(9A) C(4A) 0(2) yes
C(1A) C(10A) C(9A) C(8A) 178(1) yes
C(1A) C(10A) C(11A) C(12A) -109(1) yes
C(1A) C(10A) C(11A) C(20A) 69(2) yes
C(1A) P(44A) C(45A) C(46A) -140(1) yes
C(1A) P(44A) C(45A) C(50A) 45(1) yes
C(1A) P(44A) C(56A) C(57A) 52(1) yes
C(1A) P(44A) C(56A) C(61A) -139(1) yes
C(1A) P(44A) Ru(1A) P(21A) 40.4(8) yes
C(1A) P(44A) Ru(1A) Cl(1A) 132.2(8) yes
C(1A) P(44A) Ru(1A) Cl(2A) -59.5(8) yes
C(1A) P(44A) Ru(1A) N(67A) -139.8(9) yes
C(1A) P(44A) Ru(1A) N(70A) -109(5) yes
C(2A) C(1A) C(10A) C(9A) -5(2) yes
C(2A) C(1A) C(10A) C(11A) 174(1) yes
C(2A) C(1A) P(44A) C(45A) -117(2) yes
C(2A) C(1A) P(44A) C(56A) -15(2) yes
C(2A) C(1A) P(44A) Ru(1A) 103(1) yes
C(2A) C(3A) C(4A) C(5A) -177(2) yes
C(2A) C(3A) C(4A) C(9A) 1(3) yes
C(3A) C(2A) C(1A) C(10A) 10(3) yes
C(3A) C(2A) C(1A) P(44A) -172(2) yes
C(3A) C(4A) C(5A) C(6A) 176(2) yes
C(3A) C(4A) C(9A) C(8A) -176(1) yes
C(3A) C(4A) C(9A) C(10A) 1(2) yes
C(4A) C(5A) C(6A) C(7A) 3(3) yes
C(4A) C(9A) C(8A) C(7A) -4(2) yes
C(4A) C(9A) C(10A) C(11A) -179(1) yes
C(5A) C(4A) C(9A) C(8A) 2(3) yes
C(5A) C(4A) C(9A) C(10A) -179(2) yes
C(5A) C(6A) C(7A) C(8A) -6(4) yes
C(6A) C(5A) C(4A) C(9A) -2(3) yes
C(6A) C(7A) C(8A) C(9A) 6(4) yes
C(7A) C(8A) C(9A) C(10A) 177(2) yes
C(8A) C(9A) C(10A) C(11A) -1(2) yes
C(9A) C(10A) C(1A) P(44A) 176(1) yes
C(9A) C(10A) C(11A) C(12A) 70(2) yes
C(9A) C(10A) C(11A) C(20A) -110(1) yes
C(10A) C(1A) P(44A) C(45A) 59(1) yes
C(10A) C(1A) P(44A) C(56A) 161(1) yes
C(10A) C(1A) P(44A) Ru(1A) -78(1) yes
C(10A) C(11A) C(12A) C(13A) 0(2) yes
C(10A) C(11A) C(12A) C(17A) -175(1) yes
C(10A) C(11A) C(20A) C(19A) 165(1) yes
C(10A) C(11A) C(20A) P(21A) -1(2) yes
C(11A) C(10A) C(1A) P(44A) -3(2) yes
C(11A) C(12A) C(13A) C(14A) -178(1) yes
C(11A) C(12A) C(17A) C(16A) 179(1) yes
C(11A) C(12A) C(17A) C(18A) -2(2) yes
C(11A) C(20A) C(19A) C(18A) 20(2) yes
C(11A) C(20A) P(21A) C(22A) 162(1) yes
C(11A) C(20A) P(21A) C(33A) 56(1) yes
C(11A) C(20A) P(21A) Ru(1A) -80(1) yes
C(12A) C(11A) C(20A) C(19A) -15(2) yes
C(12A) C(11A) C(20A) P(21A) 177(1) yes
C(12A) C(13A) C(14A) C(15A) 3(2) yes
C(12A) C(17A) C(16A) C(15A) -7(3) yes
C(12A) C(17A) C(18A) C(19A) 8(3) yes
C(13A) C(12A) C(11A) C(20A) -179(1) yes
C(13A) C(12A) C(17A) C(16A) 4(2) yes
C(13A) C(12A) C(17A) C(18A) -178(1) yes
C(13A) C(14A) C(15A) C(16A) -6(3) yes
C(14A) C(13A) C(12A) C(17A) -2(2) yes
C(14A) C(15A) C(16A) C(17A) 9(3) yes
C(15A) C(16A) C(17A) C(18A) 174(2) yes
C(16A) C(17A) C(18A) C(19A) -174(1) yes
C(17A) C(12A) C(11A) C(20A) 5(2) yes
C(17A) C(18A) C(19A) C(20A) -14(2) yes
C(18A) C(19A) C(20A) P(21A) -172(1) yes
C(19A) C(20A) P(21A) C(22A) -5(1) yes
C(19A) C(20A) P(21A) C(33A) -112(1) yes
C(19A) C(20A) P(21A) Ru(1A) 111(1) yes
C(20A) P(21A) C(22A) C(23A) 54(1) yes
C(20A) P(21A) C(22A) C(27A) -140.4(9) yes
C(20A) P(21A) C(33A) C(34A) 53(1) yes
C(20A) P(21A) C(33A) C(38A) -127(1) yes
C(20A) P(21A) Ru(1A) P(44A) 42.4(7) yes
C(20A) P(21A) Ru(1A) Cl(1A) -55.5(7) yes
C(20A) P(21A) Ru(1A) Cl(2A) 135.0(6) yes
C(20A) P(21A) Ru(1A) N(67A) -136(4) yes
C(20A) P(21A) Ru(1A) N(70A) -140.2(8) yes
P(21A) C(22A) C(23A) C(24A) 164.5(10) yes
P(21A) C(22A) C(27A) C(26A) -165.4(9) yes
P(21A) C(33A) C(34A) C(35A) 179(1) yes
P(21A) C(33A) C(38A) C(37A) -179(1) yes
P(21A) Ru(1A) P(44A) C(45A) -83.4(5) yes
P(21A) Ru(1A) P(44A) C(56A) 159.7(5) yes
P(21A) Ru(1A) N(67A) C(68A) 14(5) yes
P(21A) Ru(1A) N(70A) C(69A) -161(1) yes
C(22A) P(21A) C(33A) C(34A) -61(1) yes
C(22A) P(21A) C(33A) C(38A) 117(1) yes
C(22A) P(21A) Ru(1A) P(44A) 163.2(5) yes
C(22A) P(21A) Ru(1A) Cl(1A) 65.3(5) yes
C(22A) P(21A) Ru(1A) Cl(2A) -104.1(5) yes
C(22A) P(21A) Ru(1A) N(67A) -15(4) yes
C(22A) P(21A) Ru(1A) N(70A) -19.4(7) yes
C(22A) C(23A) C(24A) C(25A) 0(1) yes
C(22A) C(23A) C(24A) C(28A) 178(1) yes
C(22A) C(27A) C(26A) C(25A) 0(1) yes
C(22A) C(27A) C(26A) C(29A) -177(1) yes
C(23A) C(22A) P(21A) C(33A) 162(1) yes
C(23A) C(22A) P(21A) Ru(1A) -64(1) yes
C(23A) C(22A) C(27A) C(26A) 0(1) yes
C(23A) C(24A) C(25A) C(26A) 0(1) yes
C(23A) C(24A) C(25A) N(30A) -176(1) yes
C(24A) C(23A) C(22A) C(27A) 0(1) yes
C(24A) C(25A) C(26A) C(27A) 0(1) yes
C(24A) C(25A) C(26A) C(29A) 176(1) yes
C(24A) C(25A) N(30A) C(31A) -117(3) yes
C(24A) C(25A) N(30A) C(32A) 86(3) yes
C(26A) C(25A) C(24A) C(28A) -178(1) yes
C(26A) C(25A) N(30A) C(31A) 65(4) yes
C(26A) C(25A) N(30A) C(32A) -90(3) yes
C(27A) C(22A) P(21A) C(33A) -32.3(10) yes
C(27A) C(22A) P(21A) Ru(1A) 100.7(8) yes
C(27A) C(26A) C(25A) N(30A) 176(1) yes
C(28A) C(24A) C(25A) N(30A) 4(2) yes
C(29A) C(26A) C(25A) N(30A) -6(2) yes
C(33A) P(21A) Ru(1A) P(44A) -80.5(6) yes
C(33A) P(21A) Ru(1A) Cl(1A) -178.4(6) yes
C(33A) P(21A) Ru(1A) Cl(2A) 12.1(7) yes
C(33A) P(21A) Ru(1A) N(67A) 101(4) yes
C(33A) P(21A) Ru(1A) N(70A) 96.8(8) yes
C(33A) C(34A) C(35A) C(36A) 0(2) yes
C(33A) C(34A) C(35A) C(39A) 178(1) yes
C(33A) C(38A) C(37A) C(36A) 0(2) yes
C(33A) C(38A) C(37A) C(40A) -174(2) yes
C(34A) C(33A) P(21A) Ru(1A) 179.4(9) yes
C(34A) C(33A) C(38A) C(37A) 0(2) yes
C(34A) C(35A) C(36A) C(37A) 0(2) yes
C(34A) C(35A) C(36A) N(41A) -172(1) yes
C(35A) C(34A) C(33A) C(38A) 0(2) yes
C(35A) C(36A) C(37A) C(38A) 0(2) yes
C(35A) C(36A) C(37A) C(40A) 173(2) yes
C(35A) C(36A) N(41A) C(42A) 93(2) yes
C(35A) C(36A) N(41A) C(43A) -50(3) yes
C(37A) C(36A) C(35A) C(39A) -178(1) yes
C(37A) C(36A) N(41A) C(42A) -79(2) yes
C(37A) C(36A) N(41A) C(43A) 136(3) yes
C(38A) C(33A) P(21A) Ru(1A) -1(1) yes
C(38A) C(37A) C(36A) N(41A) 172(1) yes
C(39A) C(35A) C(36A) N(41A) 8(2) yes
C(40A) C(37A) C(36A) N(41A) -13(3) yes
P(44A) C(45A) C(46A) C(47A) -174.0(10) yes
P(44A) C(45A) C(50A) C(49A) 174.4(10) yes
P(44A) C(56A) C(57A) C(58A) 167(1) yes
P(44A) C(56A) C(61A) C(60A) -168(1) yes
P(44A) Ru(1A) N(67A) C(68A) -164(1) yes
P(44A) Ru(1A) N(70A) C(69A) -11(5) yes
C(45A) P(44A) C(56A) C(57A) 157(1) yes
C(45A) P(44A) C(56A) C(61A) -35(1) yes
C(45A) P(44A) Ru(1A) Cl(1A) 8.4(6) yes
C(45A) P(44A) Ru(1A) Cl(2A) 176.7(5) yes
C(45A) P(44A) Ru(1A) N(67A) 96.4(8) yes
C(45A) P(44A) Ru(1A) N(70A) 126(5) yes
C(45A) C(46A) C(47A) C(48A) 0(1) yes
C(45A) C(46A) C(47A) C(51A) -172(1) yes
C(45A) C(50A) C(49A) C(48A) 0(1) yes
C(45A) C(50A) C(49A) C(52A) 178(1) yes
C(46A) C(45A) P(44A) C(56A) 108(1) yes
C(46A) C(45A) P(44A) Ru(1A) -13(1) yes
C(46A) C(45A) C(50A) C(49A) 0(1) yes
C(46A) C(47A) C(48A) C(49A) 0(1) yes
C(46A) C(47A) C(48A) N(53A) 167(1) yes
C(47A) C(46A) C(45A) C(50A) 0(1) yes
C(47A) C(48A) C(49A) C(50A) 0(1) yes
C(47A) C(48A) C(49A) C(52A) -178(1) yes
C(47A) C(48A) N(53A) C(54A) 104(2) yes
C(47A) C(48A) N(53A) C(55A) -35(2) yes
C(49A) C(48A) C(47A) C(51A) 170(2) yes
C(49A) C(48A) N(53A) C(54A) -87(2) yes
C(49A) C(48A) N(53A) C(55A) 132(2) yes
C(50A) C(45A) P(44A) C(56A) -65.8(10) yes
C(50A) C(45A) P(44A) Ru(1A) 172.6(7) yes
C(50A) C(49A) C(48A) N(53A) -168(1) yes
C(51A) C(47A) C(48A) N(53A) -21(2) yes
C(52A) C(49A) C(48A) N(53A) 12(2) yes
C(56A) P(44A) Ru(1A) Cl(1A) -108.5(5) yes
C(56A) P(44A) Ru(1A) Cl(2A) 59.8(5) yes
C(56A) P(44A) Ru(1A) N(67A) -20.5(7) yes
C(56A) P(44A) Ru(1A) N(70A) 9(5) yes
C(56A) C(57A) C(58A) C(59A) 0(1) yes
C(56A) C(57A) C(58A) C(63A) 177(1) yes
C(56A) C(61A) C(60A) C(59A) 0(1) yes
C(56A) C(61A) C(60A) C(62A) -176(1) yes
C(57A) C(56A) P(44A) Ru(1A) -67(1) yes
C(57A) C(56A) C(61A) C(60A) 0(1) yes
C(57A) C(58A) C(59A) C(60A) 0(1) yes
C(57A) C(58A) C(59A) N(64A) 177(1) yes
C(58A) C(57A) C(56A) C(61A) 0(1) yes
C(58A) C(59A) C(60A) C(61A) 0(1) yes
C(58A) C(59A) C(60A) C(62A) 176(1) yes
C(58A) C(59A) N(64A) C(65A) 94(2) yes
C(58A) C(59A) N(64A) C(66A) -57(2) yes
C(60A) C(59A) C(58A) C(63A) -177(1) yes
C(60A) C(59A) N(64A) C(65A) -87(2) yes
C(60A) C(59A) N(64A) C(66A) 120(2) yes
C(61A) C(56A) P(44A) Ru(1A) 100.3(10) yes
C(61A) C(60A) C(59A) N(64A) -178(1) yes
C(62A) C(60A) C(59A) N(64A) -1(2) yes
C(63A) C(58A) C(59A) N(64A) 0(2) yes
Ru(1A) N(67A) C(68A) C(69A) -54(2) yes
Ru(1A) N(67A) C(68A) C(71A) 172(1) yes
Ru(1A) N(70A) C(69A) C(68A) -52(1) yes
Ru(1A) N(70A) C(69A) C(77A) -166(1) yes
Cl(1A) Ru(1A) N(67A) C(68A) -66(1) yes
Cl(1A) Ru(1A) N(70A) C(69A) 107(1) yes
Cl(2A) Ru(1A) N(67A) C(68A) 104(1) yes
Cl(2A) Ru(1A) N(70A) C(69A) -62(1) yes
N(67A) Ru(1A) N(70A) C(69A) 18(1) yes
N(67A) C(68A) C(69A) N(70A) 73(2) yes
N(67A) C(68A) C(69A) C(77A) -174(1) yes
N(67A) C(68A) C(71A) C(72A) -123(2) yes
N(67A) C(68A) C(71A) C(76A) 59(2) yes
C(68A) N(67A) Ru(1A) N(70A) 18(1) yes
C(68A) C(69A) C(77A) C(78A) -44(2) yes
C(68A) C(69A) C(77A) C(82A) 137(1) yes
C(68A) C(71A) C(72A) C(73A) -176(2) yes
C(68A) C(71A) C(76A) C(75A) 176(2) yes
C(69A) C(68A) C(71A) C(72A) 110(2) yes
C(69A) C(68A) C(71A) C(76A) -66(2) yes
C(69A) C(77A) C(78A) C(79A) -177(1) yes
C(69A) C(77A) C(82A) C(81A) 178(1) yes
N(70A) C(69A) C(68A) C(71A) -156(1) yes
N(70A) C(69A) C(77A) C(78A) 63(2) yes
N(70A) C(69A) C(77A) C(82A) -114(1) yes
C(71A) C(68A) C(69A) C(77A) -44(2) yes
C(71A) C(72A) C(73A) C(74A) 0(2) yes
C(71A) C(76A) C(75A) C(74A) 0(2) yes
C(72A) C(71A) C(76A) C(75A) 0(2) yes
C(72A) C(73A) C(74A) C(75A) 0(2) yes
C(73A) C(72A) C(71A) C(76A) 0(2) yes
C(73A) C(74A) C(75A) C(76A) 0(2) yes
C(77A) C(78A) C(79A) C(80A) 0(2) yes
C(77A) C(82A) C(81A) C(80A) 0(2) yes
C(78A) C(77A) C(82A) C(81A) 0(2) yes
C(78A) C(79A) C(80A) C(81A) 0(2) yes
C(79A) C(78A) C(77A) C(82A) 0(2) yes
C(79A) C(80A) C(81A) C(82A) 0(2) yes
C(1B) C(2B) C(3B) C(4B) -1(3) yes
C(1B) C(10B) C(9B) C(4B) -7(2) yes
C(1B) C(10B) C(9B) C(8B) 179(1) yes
C(1B) C(10B) C(11B) C(12B) -108(2) yes
C(1B) C(10B) C(11B) C(20B) 75(2) yes
C(1B) P(44B) C(45B) C(46B) 54(1) yes
C(1B) P(44B) C(45B) C(50B) -130(1) yes
C(1B) P(44B) C(56B) C(57B) -138(1) yes
C(1B) P(44B) C(56B) C(61B) 53(1) yes
C(1B) P(44B) Ru(1B) P(21B) 40.2(7) yes
C(1B) P(44B) Ru(1B) Cl(1B) 132.5(7) yes
C(1B) P(44B) Ru(1B) Cl(2B) -58.2(7) yes
C(1B) P(44B) Ru(1B) N(67B) -109(3) yes
C(1B) P(44B) Ru(1B) N(70B) -142.8(8) yes
C(2B) C(1B) C(10B) C(9B) 2(3) yes
C(2B) C(1B) C(10B) C(11B) 171(1) yes
C(2B) C(1B) P(44B) C(45B) -120(1) yes
C(2B) C(1B) P(44B) C(56B) -14(1) yes
C(2B) C(1B) P(44B) Ru(1B) 101(1) yes
C(2B) C(3B) C(4B) C(5B) -173(2) yes
C(2B) C(3B) C(4B) C(9B) -3(2) yes
C(3B) C(2B) C(1B) C(10B) 1(3) yes
C(3B) C(2B) C(1B) P(44B) -179(1) yes
C(3B) C(4B) C(5B) C(6B) 174(2) yes
C(3B) C(4B) C(9B) C(8B) -178(1) yes
C(3B) C(4B) C(9B) C(10B) 7(2) yes
C(4B) C(5B) C(6B) C(7B) 3(3) yes
C(4B) C(9B) C(8B) C(7B) 4(2) yes
C(4B) C(9B) C(10B) C(11B) -176(1) yes
C(5B) C(4B) C(9B) C(8B) -8(2) yes
C(5B) C(4B) C(9B) C(10B) 177(1) yes
C(5B) C(6B) C(7B) C(8B) -8(3) yes
C(6B) C(5B) C(4B) C(9B) 4(3) yes
C(6B) C(7B) C(8B) C(9B) 3(3) yes
C(7B) C(8B) C(9B) C(10B) 178(1) yes
C(8B) C(9B) C(10B) C(11B) 10(2) yes
C(9B) C(10B) C(1B) P(44B) -176(1) yes
C(9B) C(10B) C(11B) C(12B) 60(2) yes
C(9B) C(10B) C(11B) C(20B) -115(1) yes
C(10B) C(1B) P(44B) C(45B) 58(1) yes
C(10B) C(1B) P(44B) C(56B) 165(1) yes
C(10B) C(1B) P(44B) Ru(1B) -78(1) yes
C(10B) C(11B) C(12B) C(13B) 3(2) yes
C(10B) C(11B) C(12B) C(17B) -177(1) yes
C(10B) C(11B) C(20B) C(19B) 174(1) yes
C(10B) C(11B) C(20B) P(21B) -11(2) yes
C(11B) C(10B) C(1B) P(44B) -7(2) yes
C(11B) C(12B) C(13B) C(14B) 177(2) yes
C(11B) C(12B) C(17B) C(16B) 177(1) yes
C(11B) C(12B) C(17B) C(18B) 0(2) yes
C(11B) C(20B) C(19B) C(18B) 5(2) yes
C(11B) C(20B) P(21B) C(22B) 164(1) yes
C(11B) C(20B) P(21B) C(33B) 63(1) yes
C(11B) C(20B) P(21B) Ru(1B) -74(1) yes
C(12B) C(11B) C(20B) C(19B) 0(2) yes
C(12B) C(11B) C(20B) P(21B) 173(1) yes
C(12B) C(13B) C(14B) C(15B) 7(3) yes
C(12B) C(17B) C(16B) C(15B) 1(3) yes
C(12B) C(17B) C(18B) C(19B) 4(2) yes
C(13B) C(12B) C(11B) C(20B) 178(1) yes
C(13B) C(12B) C(17B) C(16B) -2(2) yes
C(13B) C(12B) C(17B) C(18B) 179(1) yes
C(13B) C(14B) C(15B) C(16B) -9(3) yes
C(14B) C(13B) C(12B) C(17B) -2(2) yes
C(14B) C(15B) C(16B) C(17B) 4(3) yes
C(15B) C(16B) C(17B) C(18B) 178(1) yes
C(16B) C(17B) C(18B) C(19B) -172(1) yes
C(17B) C(12B) C(11B) C(20B) -2(2) yes
C(17B) C(18B) C(19B) C(20B) -7(2) yes
C(18B) C(19B) C(20B) P(21B) -168(1) yes
C(19B) C(20B) P(21B) C(22B) -21(1) yes
C(19B) C(20B) P(21B) C(33B) -122(1) yes
C(19B) C(20B) P(21B) Ru(1B) 98(1) yes
C(20B) P(21B) C(22B) C(23B) 58(1) yes
C(20B) P(21B) C(22B) C(27B) -133.5(9) yes
C(20B) P(21B) C(33B) C(34B) 45(1) yes
C(20B) P(21B) C(33B) C(38B) -136(1) yes
C(20B) P(21B) Ru(1B) P(44B) 40.8(6) yes
C(20B) P(21B) Ru(1B) Cl(1B) -57.1(6) yes
C(20B) P(21B) Ru(1B) Cl(2B) 134.9(6) yes
C(20B) P(21B) Ru(1B) N(67B) -142.6(7) yes
C(20B) P(21B) Ru(1B) N(70B) -106(5) yes
P(21B) C(22B) C(23B) C(24B) 167.9(8) yes
P(21B) C(22B) C(27B) C(26B) -168.2(8) yes
P(21B) C(33B) C(34B) C(35B) 177(1) yes
P(21B) C(33B) C(38B) C(37B) -177(1) yes
P(21B) Ru(1B) P(44B) C(45B) -83.5(5) yes
P(21B) Ru(1B) P(44B) C(56B) 159.2(4) yes
P(21B) Ru(1B) N(67B) C(68B) -170(1) yes
P(21B) Ru(1B) N(70B) C(69B) -15(5) yes
C(22B) P(21B) C(33B) C(34B) -65(1) yes
C(22B) P(21B) C(33B) C(38B) 112(1) yes
C(22B) P(21B) Ru(1B) P(44B) 162.1(5) yes
C(22B) P(21B) Ru(1B) Cl(1B) 64.2(4) yes
C(22B) P(21B) Ru(1B) Cl(2B) -103.8(5) yes
C(22B) P(21B) Ru(1B) N(67B) -21.3(6) yes
C(22B) P(21B) Ru(1B) N(70B) 14(5) yes
C(22B) C(23B) C(24B) C(25B) 0(1) yes
C(22B) C(23B) C(24B) C(28B) 175(1) yes
C(22B) C(27B) C(26B) C(25B) 0(1) yes
C(22B) C(27B) C(26B) C(29B) 178(1) yes
C(23B) C(22B) P(21B) C(33B) 160.2(9) yes
C(23B) C(22B) P(21B) Ru(1B) -64.5(10) yes
C(23B) C(22B) C(27B) C(26B) 0(1) yes
C(23B) C(24B) C(25B) C(26B) 0(1) yes
C(23B) C(24B) C(25B) N(30B) -178(1) yes
C(24B) C(23B) C(22B) C(27B) 0(1) yes
C(24B) C(25B) C(26B) C(27B) 0(1) yes
C(24B) C(25B) C(26B) C(29B) -178(1) yes
C(24B) C(25B) N(30B) C(31B) 39(1) yes
C(24B) C(25B) N(30B) C(32B) -90(1) yes
C(26B) C(25B) C(24B) C(28B) -175(1) yes
C(26B) C(25B) N(30B) C(31B) -138(1) yes
C(26B) C(25B) N(30B) C(32B) 90(1) yes
C(27B) C(22B) P(21B) C(33B) -31.7(9) yes
C(27B) C(22B) P(21B) Ru(1B) 103.6(8) yes
C(27B) C(26B) C(25B) N(30B) 178(1) yes
C(28B) C(24B) C(25B) N(30B) 6(1) yes
C(29B) C(26B) C(25B) N(30B) 0(1) yes
C(33B) P(21B) Ru(1B) P(44B) -81.6(6) yes
C(33B) P(21B) Ru(1B) Cl(1B) -179.5(6) yes
C(33B) P(21B) Ru(1B) Cl(2B) 12.5(6) yes
C(33B) P(21B) Ru(1B) N(67B) 95.0(8) yes
C(33B) P(21B) Ru(1B) N(70B) 131(5) yes
C(33B) C(34B) C(35B) C(36B) 0(1) yes
C(33B) C(34B) C(35B) C(39B) 178(1) yes
C(33B) C(38B) C(37B) C(36B) 0(2) yes
C(33B) C(38B) C(37B) C(40B) -173(1) yes
C(34B) C(33B) P(21B) Ru(1B) 173.8(8) yes
C(34B) C(33B) C(38B) C(37B) 0(2) yes
C(34B) C(35B) C(36B) C(37B) 0(2) yes
C(34B) C(35B) C(36B) N(41B) -174(1) yes
C(35B) C(34B) C(33B) C(38B) 0(2) yes
C(35B) C(36B) C(37B) C(38B) 0(2) yes
C(35B) C(36B) C(37B) C(40B) 173(1) yes
C(35B) C(36B) N(41B) C(42B) -55(2) yes
C(35B) C(36B) N(41B) C(43B) 97(2) yes
C(37B) C(36B) C(35B) C(39B) -178(1) yes
C(37B) C(36B) N(41B) C(42B) 129(1) yes
C(37B) C(36B) N(41B) C(43B) -76(2) yes
C(38B) C(33B) P(21B) Ru(1B) -8(1) yes
C(38B) C(37B) C(36B) N(41B) 174(1) yes
C(39B) C(35B) C(36B) N(41B) 6(2) yes
C(40B) C(37B) C(36B) N(41B) -11(2) yes
P(44B) C(45B) C(46B) C(47B) 174.9(9) yes
P(44B) C(45B) C(50B) C(49B) -174.4(9) yes
P(44B) C(56B) C(57B) C(58B) -168.1(10) yes
P(44B) C(56B) C(61B) C(60B) 167.1(9) yes
P(44B) Ru(1B) N(67B) C(68B) -21(4) yes
P(44B) Ru(1B) N(70B) C(69B) -162(1) yes
C(45B) P(44B) C(56B) C(57B) -31(1) yes
C(45B) P(44B) C(56B) C(61B) 160.4(10) yes
C(45B) P(44B) Ru(1B) Cl(1B) 8.9(5) yes
C(45B) P(44B) Ru(1B) Cl(2B) 178.2(5) yes
C(45B) P(44B) Ru(1B) N(67B) 126(3) yes
C(45B) P(44B) Ru(1B) N(70B) 93.6(7) yes
C(45B) C(46B) C(47B) C(48B) 0(1) yes
C(45B) C(46B) C(47B) C(51B) -178(1) yes
C(45B) C(50B) C(49B) C(48B) 0(1) yes
C(45B) C(50B) C(49B) C(52B) -173(1) yes
C(46B) C(45B) P(44B) C(56B) -59.1(9) yes
C(46B) C(45B) P(44B) Ru(1B) -178.2(7) yes
C(46B) C(45B) C(50B) C(49B) 0(1) yes
C(46B) C(47B) C(48B) C(49B) 0(1) yes
C(46B) C(47B) C(48B) N(53B) -175(1) yes
C(47B) C(46B) C(45B) C(50B) 0(1) yes
C(47B) C(48B) C(49B) C(50B) 0(1) yes
C(47B) C(48B) C(49B) C(52B) 172(1) yes
C(47B) C(48B) N(53B) C(54B) -65(2) yes
C(47B) C(48B) N(53B) C(55B) 110(1) yes
C(49B) C(48B) C(47B) C(51B) 178(1) yes
C(49B) C(48B) N(53B) C(54B) 118(2) yes
C(49B) C(48B) N(53B) C(55B) -65(2) yes
C(50B) C(45B) P(44B) C(56B) 115(1) yes
C(50B) C(45B) P(44B) Ru(1B) -3(1) yes
C(50B) C(49B) C(48B) N(53B) 175(1) yes
C(51B) C(47B) C(48B) N(53B) 2(1) yes
C(52B) C(49B) C(48B) N(53B) -11(2) yes
C(56B) P(44B) Ru(1B) Cl(1B) -108.4(4) yes
C(56B) P(44B) Ru(1B) Cl(2B) 60.9(4) yes
C(56B) P(44B) Ru(1B) N(67B) 9(3) yes
C(56B) P(44B) Ru(1B) N(70B) -23.7(6) yes
C(56B) C(57B) C(58B) C(59B) 0(1) yes
C(56B) C(57B) C(58B) C(62B) 176(1) yes
C(56B) C(61B) C(60B) C(59B) 0(1) yes
C(56B) C(61B) C(60B) C(63B) 179(1) yes
C(57B) C(56B) P(44B) Ru(1B) 102.2(9) yes
C(57B) C(56B) C(61B) C(60B) 0(1) yes
C(57B) C(58B) C(59B) C(60B) 0(1) yes
C(57B) C(58B) C(59B) N(64B) -179(1) yes
C(58B) C(57B) C(56B) C(61B) 0(1) yes
C(58B) C(59B) C(60B) C(61B) 0(1) yes
C(58B) C(59B) C(60B) C(63B) -179(1) yes
C(58B) C(59B) N(64B) C(65B) 110(1) yes
C(58B) C(59B) N(64B) C(66B) -141(1) yes
C(60B) C(59B) C(58B) C(62B) -176(1) yes
C(60B) C(59B) N(64B) C(65B) -68(2) yes
C(60B) C(59B) N(64B) C(66B) 38(2) yes
C(61B) C(56B) P(44B) Ru(1B) -65(1) yes
C(61B) C(60B) C(59B) N(64B) 179(1) yes
C(62B) C(58B) C(59B) N(64B) 3(2) yes
C(63B) C(60B) C(59B) N(64B) 0(2) yes
Ru(1B) N(67B) C(68B) C(69B) -42(1) yes
Ru(1B) N(67B) C(68B) C(71B) -166(1) yes
Ru(1B) N(70B) C(69B) C(68B) -46(1) yes
Ru(1B) N(70B) C(69B) C(77B) -171(1) yes
Cl(1B) Ru(1B) N(67B) C(68B) 97(1) yes
Cl(1B) Ru(1B) N(70B) C(69B) -65(1) yes
Cl(2B) Ru(1B) N(67B) C(68B) -73(1) yes
Cl(2B) Ru(1B) N(70B) C(69B) 103(1) yes
N(67B) Ru(1B) N(70B) C(69B) 20(1) yes
N(67B) C(68B) C(69B) N(70B) 59(1) yes
N(67B) C(68B) C(69B) C(77B) -177(1) yes
N(67B) C(68B) C(71B) C(72B) 48(2) yes
N(67B) C(68B) C(71B) C(76B) -131(1) yes
C(68B) N(67B) Ru(1B) N(70B) 12(1) yes
C(68B) C(69B) C(77B) C(78B) 90(2) yes
C(68B) C(69B) C(77B) C(82B) -85(2) yes
C(68B) C(71B) C(72B) C(73B) 179(1) yes
C(68B) C(71B) C(76B) C(75B) -179(1) yes
C(69B) C(68B) C(71B) C(72B) -74(2) yes
C(69B) C(68B) C(71B) C(76B) 105(1) yes
C(69B) C(77B) C(78B) C(79B) -176(1) yes
C(69B) C(77B) C(82B) C(81B) 175(1) yes
N(70B) C(69B) C(68B) C(71B) -176(1) yes
N(70B) C(69B) C(77B) C(78B) -151(1) yes
N(70B) C(69B) C(77B) C(82B) 32(2) yes
C(71B) C(68B) C(69B) C(77B) -52(2) yes
C(71B) C(72B) C(73B) C(74B) 0(2) yes
C(71B) C(76B) C(75B) C(74B) 0(3) yes
C(72B) C(71B) C(76B) C(75B) 0(2) yes
C(72B) C(73B) C(74B) C(75B) 0(3) yes
C(73B) C(72B) C(71B) C(76B) 0(2) yes
C(73B) C(74B) C(75B) C(76B) 0(3) yes
C(77B) C(78B) C(79B) C(80B) 0(3) yes
C(77B) C(82B) C(81B) C(80B) 0(2) yes
C(78B) C(77B) C(82B) C(81B) 0(2) yes
C(78B) C(79B) C(80B) C(81B) 0(3) yes
C(79B) C(78B) C(77B) C(82B) 0(3) yes
C(79B) C(80B) C(81B) C(82B) 0(3) yes
C(79B) C(80B) C(81B) C(82B) 0(3) yes
